data_7038942
loop_
_publ_author_name
'Wang, Wen-Min'
'Qiao, Wan-Zhen'
'Zhang, Hong-Xia'
'Wang, Shi-Yu'
'Nie, Yao-Yao'
'Chen, Hong-Man'
'Liu, Zhen'
'Gao, Hong-Ling'
'Cui, Jian-Zhong'
'Zhao, Bin'

_publ_section_title
;
 Structures and magnetic properties of several phenoxo-O bridged dinuclear
 lanthanide complexes: Dy derivatives displaying substituent dependent
 magnetic relaxation behavior.
;
_journal_issue 19
_journal_name_full 'Dalton transactions (Cambridge, England : 2003)'
_journal_page_first 8182
_journal_page_last 8191
_journal_paper_doi 10.1039/c6dt00220j
_journal_volume 45
_journal_year 2016
_chemical_formula_sum 'C47 H35 Ho N2 O6'
_chemical_formula_weight 888.70
_chemical_name_systematic
; 
 ? 
;
_space_group_IT_number 15
_symmetry_cell_setting monoclinic
_symmetry_space_group_name_Hall '-C 2yc'
_symmetry_space_group_name_H-M 'C 1 2/c 1'
_atom_sites_solution_hydrogens geom
_atom_sites_solution_primary direct
_atom_sites_solution_secondary difmap
_audit_creation_method SHELXL-97
_audit_update_record
;
2016-02-19 deposited with the CCDC.
2016-04-04 downloaded from the CCDC.
;
_cell_angle_alpha 90.00
_cell_angle_beta 121.974(2)
_cell_angle_gamma 90.00
_cell_formula_units_Z 8
_cell_length_a 31.662(3)
_cell_length_b 12.1691(10)
_cell_length_c 23.026(2)
_cell_measurement_reflns_used 9971
_cell_measurement_temperature 113(2)
_cell_measurement_theta_max 27.5
_cell_measurement_theta_min 3.0
_cell_volume 7525.9(12)
_computing_structure_refinement 'SHELXL-97 (Sheldrick, 1997)'
_computing_structure_solution 'SHELXS-97 (Sheldrick, 1990)'
_diffrn_ambient_temperature 113(2)
_diffrn_measured_fraction_theta_full 0.989
_diffrn_measured_fraction_theta_max 0.989
_diffrn_measurement_device_type ccd
_diffrn_radiation_monochromator graphite
_diffrn_radiation_source 'fine-focus sealed tube'
_diffrn_radiation_type MoK\a
_diffrn_radiation_wavelength 0.71073
_diffrn_reflns_av_R_equivalents 0.0248
_diffrn_reflns_av_sigmaI/netI 0.0229
_diffrn_reflns_limit_h_max 40
_diffrn_reflns_limit_h_min -39
_diffrn_reflns_limit_k_max 15
_diffrn_reflns_limit_k_min -15
_diffrn_reflns_limit_l_max 26
_diffrn_reflns_limit_l_min -29
_diffrn_reflns_number 37424
_diffrn_reflns_theta_full 27.50
_diffrn_reflns_theta_max 27.50
_diffrn_reflns_theta_min 3.03
_exptl_absorpt_coefficient_mu 2.158
_exptl_absorpt_correction_T_max 0.7818
_exptl_absorpt_correction_T_min 0.6722
_exptl_absorpt_correction_type multi-scan
_exptl_absorpt_process_details 'REQAB (Rigaku, 1998)'
_exptl_crystal_colour red
_exptl_crystal_density_diffrn 1.569
_exptl_crystal_density_method 'not measured'
_exptl_crystal_description block
_exptl_crystal_F_000 3568
_exptl_crystal_size_max 0.20
_exptl_crystal_size_mid 0.18
_exptl_crystal_size_min 0.12
_refine_diff_density_max 0.869
_refine_diff_density_min -0.319
_refine_diff_density_rms 0.073
_refine_ls_extinction_method none
_refine_ls_goodness_of_fit_ref 1.052
_refine_ls_hydrogen_treatment mixed
_refine_ls_matrix_type full
_refine_ls_number_parameters 548
_refine_ls_number_reflns 8536
_refine_ls_number_restraints 236
_refine_ls_restrained_S_all 1.059
_refine_ls_R_factor_all 0.0351
_refine_ls_R_factor_gt 0.0249
_refine_ls_shift/su_max 0.002
_refine_ls_shift/su_mean 0.000
_refine_ls_structure_factor_coef Fsqd
_refine_ls_weighting_details 'calc w=1/[\s^2^(Fo^2^)+(0.0287P)^2^+11.7840P] where P=(Fo^2^+2Fc^2^)/3'
_refine_ls_weighting_scheme calc
_refine_ls_wR_factor_gt 0.0573
_refine_ls_wR_factor_ref 0.0623
_reflns_number_gt 7169
_reflns_number_total 8536
_reflns_threshold_expression >2sigma(I)
_cod_data_source_file c6dt00220j2.cif
_cod_data_source_block 4
_cod_depositor_comments 'Adding full bibliography for 7038938--7038946.cif.'
_cod_original_cell_volume 7525.8(12)
_cod_original_sg_symbol_H-M C2/c
_cod_database_code 7038942

loop_
_symmetry_equiv_pos_as_xyz
'x, y, z'
'-x, y, -z+1/2'
'x+1/2, y+1/2, z'
'-x+1/2, y+1/2, -z+1/2'
'-x, -y, -z'
'x, -y, z-1/2'
'-x+1/2, -y+1/2, -z'
'x+1/2, -y+1/2, z-1/2'

loop_
_atom_site_label
_atom_site_type_symbol
_atom_site_fract_x
_atom_site_fract_y
_atom_site_fract_z
_atom_site_U_iso_or_equiv
_atom_site_adp_type
_atom_site_occupancy
_atom_site_symmetry_multiplicity
_atom_site_calc_flag
_atom_site_refinement_flags
_atom_site_disorder_assembly
_atom_site_disorder_group
Ho1 Ho 0.229475(4) 0.107373(9) 0.010005(5) 0.02726(4) Uani 1 1 d . . .
O1 O 0.29590(6) 0.23598(14) 0.05787(8) 0.0321(4) Uani 1 1 d . . .
O2 O 0.04700(7) -0.33715(19) -0.10315(12) 0.0597(6) Uani 1 1 d . . .
O3 O 0.28365(6) 0.04783(14) -0.02432(9) 0.0343(4) Uani 1 1 d . . .
O4 O 0.18545(6) 0.00503(14) -0.08622(8) 0.0341(4) Uani 1 1 d . . .
O5 O 0.23637(6) 0.17052(15) 0.10951(8) 0.0357(4) Uani 1 1 d . . .
O6 O 0.15088(6) 0.12325(15) -0.00903(9) 0.0360(4) Uani 1 1 d . A .
N1 N 0.30461(8) 0.03291(17) 0.11080(10) 0.0343(5) Uani 1 1 d . . .
N2 N 0.22155(8) -0.09139(16) 0.04916(10) 0.0325(5) Uani 1 1 d . . .
C1 C 0.34334(10) 0.1028(2) 0.14511(14) 0.0381(6) Uani 1 1 d . . .
C2 C 0.33824(9) 0.2102(2) 0.11596(13) 0.0370(6) Uani 1 1 d . . .
C3 C 0.37787(10) 0.2813(2) 0.15168(15) 0.0480(7) Uani 1 1 d . . .
H3 H 0.3759 0.3530 0.1340 0.058 Uiso 1 1 calc R . .
C4 C 0.42100(12) 0.2502(3) 0.21360(18) 0.0640(10) Uani 1 1 d . . .
H4 H 0.4476 0.3012 0.2364 0.077 Uiso 1 1 calc R . .
C5 C 0.42588(12) 0.1481(3) 0.24224(18) 0.0637(10) Uani 1 1 d . . .
H5 H 0.4553 0.1294 0.2844 0.076 Uiso 1 1 calc R . .
C6 C 0.38710(11) 0.0724(3) 0.20858(15) 0.0495(8) Uani 1 1 d . . .
C7 C 0.38805(12) -0.0350(3) 0.23309(16) 0.0563(9) Uani 1 1 d . . .
H7 H 0.4163 -0.0585 0.2751 0.068 Uiso 1 1 calc R . .
C8 C 0.34895(11) -0.1050(2) 0.19715(15) 0.0481(8) Uani 1 1 d . . .
H8 H 0.3501 -0.1776 0.2131 0.058 Uiso 1 1 calc R . .
C9 C 0.30680(10) -0.0673(2) 0.13576(13) 0.0389(6) Uani 1 1 d . . .
C10 C 0.26159(10) -0.1341(2) 0.09763(13) 0.0376(6) Uani 1 1 d . . .
H10 H 0.2622 -0.2093 0.1091 0.045 Uiso 1 1 calc R . .
C11 C 0.17805(9) -0.1598(2) 0.01261(12) 0.0348(6) Uani 1 1 d . . .
C12 C 0.17932(10) -0.2581(2) -0.01679(13) 0.0377(6) Uani 1 1 d . . .
H12 H 0.2099 -0.2835 -0.0102 0.045 Uiso 1 1 calc R . .
C13 C 0.13617(10) -0.3203(2) -0.05594(14) 0.0415(6) Uani 1 1 d . . .
H13 H 0.1372 -0.3871 -0.0765 0.050 Uiso 1 1 calc R . .
C14 C 0.09205(10) -0.2836(2) -0.06446(15) 0.0444(7) Uani 1 1 d . . .
C15 C 0.09111(10) -0.1868(2) -0.03308(15) 0.0445(7) Uani 1 1 d . . .
H15 H 0.0609 -0.1631 -0.0377 0.053 Uiso 1 1 calc R . .
C16 C 0.13358(11) -0.1250(2) 0.00456(14) 0.0409(6) Uani 1 1 d . . .
H16 H 0.1324 -0.0583 0.0251 0.049 Uiso 1 1 calc R . .
C17 C 0.04523(14) -0.4259(3) -0.1450(2) 0.0746(12) Uani 1 1 d . . .
H17A H 0.0569 -0.4004 -0.1745 0.112 Uiso 1 1 calc R . .
H17B H 0.0109 -0.4524 -0.1734 0.112 Uiso 1 1 calc R . .
H17C H 0.0667 -0.4857 -0.1157 0.112 Uiso 1 1 calc R . .
C18 C 0.36966(10) 0.0409(3) -0.02517(15) 0.0472(7) Uani 1 1 d . . .
H18 H 0.3670 0.0906 0.0046 0.057 Uiso 1 1 calc R . .
C19 C 0.41480(12) 0.0296(3) -0.02104(19) 0.0627(9) Uani 1 1 d . . .
H19 H 0.4429 0.0710 0.0116 0.075 Uiso 1 1 calc R . .
C20 C 0.41875(13) -0.0420(3) -0.0646(2) 0.0664(10) Uani 1 1 d . . .
H20 H 0.4494 -0.0490 -0.0624 0.080 Uiso 1 1 calc R . .
C21 C 0.37842(13) -0.1026(3) -0.11077(18) 0.0567(8) Uani 1 1 d . . .
H21 H 0.3812 -0.1518 -0.1406 0.068 Uiso 1 1 calc R . .
C22 C 0.33347(11) -0.0928(2) -0.11432(15) 0.0427(6) Uani 1 1 d . . .
H22 H 0.3058 -0.1365 -0.1458 0.051 Uiso 1 1 calc R . .
C23 C 0.32863(10) -0.0190(2) -0.07180(13) 0.0376(6) Uani 1 1 d . . .
C24 C 0.28057(9) -0.00310(19) -0.07431(12) 0.0306(5) Uani 1 1 d . . .
C25 C 0.23581(9) -0.0445(2) -0.12907(12) 0.0322(5) Uani 1 1 d . . .
H25 H 0.2363 -0.0792 -0.1657 0.039 Uiso 1 1 calc R . .
C26 C 0.19071(9) -0.03753(19) -0.13251(11) 0.0291(5) Uani 1 1 d . . .
C27 C 0.14445(10) -0.0852(2) -0.19189(13) 0.0336(6) Uani 1 1 d . . .
C28 C 0.13804(11) -0.1014(2) -0.25592(14) 0.0457(7) Uani 1 1 d . . .
H28 H 0.1638 -0.0815 -0.2634 0.055 Uiso 1 1 calc R . .
C29 C 0.09416(13) -0.1467(3) -0.30884(16) 0.0614(10) Uani 1 1 d . . .
H29 H 0.0896 -0.1545 -0.3529 0.074 Uiso 1 1 calc R . .
C30 C 0.05768(13) -0.1800(3) -0.29870(18) 0.0686(11) Uani 1 1 d . . .
H30 H 0.0280 -0.2119 -0.3351 0.082 Uiso 1 1 calc R . .
C31 C 0.06428(12) -0.1670(3) -0.23464(19) 0.0649(10) Uani 1 1 d . . .
H31 H 0.0393 -0.1919 -0.2267 0.078 Uiso 1 1 calc R . .
C32 C 0.10708(11) -0.1178(2) -0.18196(16) 0.0479(7) Uani 1 1 d . . .
H32 H 0.1106 -0.1066 -0.1388 0.057 Uiso 1 1 calc R . .
C33 C 0.28543(12) 0.2779(2) 0.23145(14) 0.0474(7) Uani 1 1 d . . .
H33 H 0.3031 0.2264 0.2212 0.057 Uiso 1 1 calc R . .
C34 C 0.31128(14) 0.3471(3) 0.28790(16) 0.0602(9) Uani 1 1 d . . .
H34 H 0.3464 0.3406 0.3169 0.072 Uiso 1 1 calc R . .
C35 C 0.28634(15) 0.4245(3) 0.30185(16) 0.0608(9) Uani 1 1 d . . .
H35 H 0.3042 0.4725 0.3398 0.073 Uiso 1 1 calc R . .
C36 C 0.23584(15) 0.4323(3) 0.26105(16) 0.0601(9) Uani 1 1 d . . .
H36 H 0.2187 0.4866 0.2704 0.072 Uiso 1 1 calc R . .
C37 C 0.20923(13) 0.3614(3) 0.20579(15) 0.0511(8) Uani 1 1 d . . .
H37 H 0.1739 0.3658 0.1786 0.061 Uiso 1 1 calc R . .
C38 C 0.23424(11) 0.2839(2) 0.19035(13) 0.0398(6) Uani 1 1 d . . .
C39 C 0.20829(10) 0.2153(2) 0.12612(13) 0.0345(6) Uani 1 1 d . . .
C40 C 0.15636(10) 0.2052(2) 0.08714(14) 0.0440(7) Uani 1 1 d . A .
H40 H 0.1380 0.2307 0.1063 0.053 Uiso 1 1 calc R . .
C41 C 0.13029(9) 0.1598(2) 0.02187(13) 0.0357(6) Uani 1 1 d D . .
C42 C 0.07429(13) 0.1568(3) -0.0196(2) 0.0373(9) Uani 0.75 1 d PDU A 1
C43 C 0.04492(14) 0.2086(3) 0.0010(2) 0.0464(9) Uani 0.75 1 d PU A 1
H43 H 0.0601 0.2498 0.0423 0.056 Uiso 0.75 1 calc PR A 1
C44 C -0.00637(16) 0.1994(4) -0.0390(3) 0.0628(11) Uani 0.75 1 d PU A 1
H44 H -0.0262 0.2356 -0.0251 0.075 Uiso 0.75 1 calc PR A 1
C45 C -0.02843(17) 0.1409(5) -0.0966(3) 0.0726(14) Uani 0.75 1 d PU A 1
H45 H -0.0637 0.1368 -0.1230 0.087 Uiso 0.75 1 calc PR A 1
C46 C -0.00051(16) 0.0840(4) -0.1199(3) 0.0614(12) Uani 0.75 1 d PU A 1
H46 H -0.0164 0.0409 -0.1604 0.074 Uiso 0.75 1 calc PR A 1
C47 C 0.05097(14) 0.0948(3) -0.0802(2) 0.0447(9) Uani 0.75 1 d PU A 1
H47 H 0.0708 0.0595 -0.0944 0.054 Uiso 0.75 1 calc PR A 1
C42' C 0.0753(2) 0.1306(8) -0.0104(5) 0.046(3) Uani 0.25 1 d PGDU A 2
C43' C 0.0539(3) 0.0882(8) 0.0242(4) 0.051(2) Uani 0.25 1 d PGU A 2
H43' H 0.0743 0.0693 0.0712 0.061 Uiso 0.25 1 calc PR A 2
C44' C 0.0026(3) 0.0735(8) -0.0101(5) 0.063(3) Uani 0.25 1 d PGU . 2
H44' H -0.0092 0.1193 0.0147 0.076 Uiso 0.25 1 calc PR A 2
C45' C -0.0272(2) 0.1011(9) -0.0789(5) 0.069(3) Uani 0.25 1 d PGU A 2
H45' H -0.0622 0.0910 -0.1023 0.083 Uiso 0.25 1 calc PR A 2
C46' C -0.0058(3) 0.1435(9) -0.1135(4) 0.070(3) Uani 0.25 1 d PGU A 2
H46' H -0.0262 0.1623 -0.1606 0.084 Uiso 0.25 1 calc PR A 2
C47' C 0.0455(3) 0.1582(9) -0.0793(5) 0.059(2) Uani 0.25 1 d PGU A 2
H47' H 0.0601 0.1871 -0.1029 0.071 Uiso 0.25 1 calc PR A 2

loop_
_atom_site_aniso_label
_atom_site_aniso_U_11
_atom_site_aniso_U_22
_atom_site_aniso_U_33
_atom_site_aniso_U_23
_atom_site_aniso_U_13
_atom_site_aniso_U_12
Ho1 0.02202(6) 0.02960(6) 0.02593(5) -0.00188(4) 0.00983(4) 0.00325(4)
O1 0.0219(8) 0.0353(9) 0.0293(8) 0.0007(7) 0.0068(7) 0.0033(7)
O2 0.0302(11) 0.0581(14) 0.0696(15) 0.0055(12) 0.0121(10) -0.0036(10)
O3 0.0275(8) 0.0380(10) 0.0351(9) -0.0057(7) 0.0150(7) 0.0014(7)
O4 0.0308(9) 0.0386(9) 0.0325(9) -0.0051(7) 0.0166(7) -0.0010(7)
O5 0.0323(9) 0.0391(10) 0.0322(9) -0.0032(7) 0.0147(7) 0.0021(8)
O6 0.0272(9) 0.0436(10) 0.0351(9) -0.0041(7) 0.0150(8) 0.0029(8)
N1 0.0282(10) 0.0334(11) 0.0327(10) -0.0017(9) 0.0104(9) 0.0049(9)
N2 0.0333(11) 0.0319(11) 0.0302(10) 0.0000(8) 0.0154(9) 0.0035(9)
C1 0.0273(13) 0.0369(13) 0.0362(13) -0.0020(11) 0.0074(11) 0.0045(11)
C2 0.0273(13) 0.0380(14) 0.0354(13) -0.0001(11) 0.0097(11) 0.0041(11)
C3 0.0319(14) 0.0439(15) 0.0458(16) 0.0060(13) 0.0054(13) 0.0009(12)
C4 0.0322(16) 0.0543(19) 0.064(2) 0.0044(16) -0.0032(15) -0.0057(14)
C5 0.0361(17) 0.0517(18) 0.0550(19) 0.0087(15) -0.0088(15) 0.0040(14)
C6 0.0349(15) 0.0437(15) 0.0441(16) 0.0033(13) 0.0034(13) 0.0090(13)
C7 0.0410(17) 0.0458(17) 0.0468(17) 0.0056(14) -0.0006(14) 0.0112(14)
C8 0.0418(16) 0.0369(14) 0.0434(15) 0.0042(12) 0.0074(13) 0.0101(13)
C9 0.0344(14) 0.0363(13) 0.0348(13) 0.0002(11) 0.0106(11) 0.0086(11)
C10 0.0396(14) 0.0325(13) 0.0361(13) 0.0003(10) 0.0169(12) 0.0066(11)
C11 0.0339(13) 0.0357(13) 0.0308(12) 0.0064(10) 0.0144(11) 0.0039(11)
C12 0.0295(13) 0.0407(14) 0.0379(14) 0.0007(11) 0.0144(11) 0.0031(11)
C13 0.0345(14) 0.0404(14) 0.0403(14) 0.0016(12) 0.0134(12) 0.0013(12)
C14 0.0313(14) 0.0440(15) 0.0463(16) 0.0107(12) 0.0126(12) 0.0025(12)
C15 0.0340(14) 0.0473(16) 0.0530(16) 0.0122(13) 0.0236(13) 0.0084(12)
C16 0.0412(15) 0.0399(14) 0.0425(14) 0.0084(11) 0.0228(12) 0.0092(12)
C17 0.044(2) 0.069(2) 0.071(2) -0.0102(19) 0.0042(18) -0.0130(18)
C18 0.0367(15) 0.0552(18) 0.0502(16) -0.0042(14) 0.0234(13) 0.0038(13)
C19 0.0336(16) 0.073(2) 0.080(2) -0.0084(19) 0.0291(16) -0.0002(16)
C20 0.0468(18) 0.075(2) 0.092(3) -0.002(2) 0.0468(18) 0.0087(17)
C21 0.0571(19) 0.059(2) 0.068(2) -0.0015(16) 0.0431(17) 0.0117(16)
C22 0.0419(15) 0.0423(15) 0.0484(15) 0.0006(12) 0.0269(13) 0.0076(12)
C23 0.0366(13) 0.0386(14) 0.0416(14) 0.0069(11) 0.0235(12) 0.0104(11)
C24 0.0317(12) 0.0261(11) 0.0334(12) 0.0061(9) 0.0168(10) 0.0070(10)
C25 0.0362(13) 0.0326(13) 0.0279(11) 0.0015(10) 0.0169(10) 0.0052(10)
C26 0.0336(12) 0.0253(11) 0.0244(11) 0.0026(9) 0.0126(10) 0.0025(10)
C27 0.0347(13) 0.0288(12) 0.0302(12) 0.0021(9) 0.0124(11) 0.0024(10)
C28 0.0410(15) 0.0547(17) 0.0322(13) -0.0057(12) 0.0130(12) 0.0076(13)
C29 0.0467(19) 0.075(2) 0.0361(16) -0.0148(15) 0.0041(14) 0.0149(17)
C30 0.0407(19) 0.064(2) 0.051(2) -0.0111(17) -0.0097(16) 0.0015(16)
C31 0.0330(16) 0.070(2) 0.065(2) 0.0098(18) 0.0074(15) -0.0049(16)
C32 0.0362(15) 0.0566(18) 0.0402(15) 0.0061(13) 0.0131(13) 0.0001(13)
C33 0.0572(18) 0.0362(14) 0.0397(15) -0.0018(12) 0.0194(14) -0.0010(13)
C34 0.069(2) 0.0463(17) 0.0416(16) -0.0011(14) 0.0131(16) -0.0061(16)
C35 0.101(3) 0.0405(16) 0.0372(15) -0.0045(13) 0.0338(18) -0.0084(18)
C36 0.104(3) 0.0443(17) 0.0452(17) -0.0010(14) 0.0482(19) 0.0062(18)
C37 0.073(2) 0.0489(16) 0.0393(15) 0.0009(12) 0.0353(15) 0.0084(15)
C38 0.0576(17) 0.0328(13) 0.0302(12) 0.0034(10) 0.0240(13) 0.0032(12)
C39 0.0435(14) 0.0310(12) 0.0318(12) 0.0036(10) 0.0220(11) 0.0041(11)
C40 0.0426(15) 0.0548(17) 0.0425(14) -0.0017(12) 0.0279(13) 0.0091(13)
C41 0.0301(12) 0.0356(13) 0.0437(14) 0.0040(11) 0.0211(11) 0.0059(11)
C42 0.0310(16) 0.0337(18) 0.0516(19) 0.0149(15) 0.0248(14) 0.0071(14)
C43 0.0395(17) 0.0460(19) 0.065(2) 0.0225(16) 0.0355(16) 0.0135(15)
C44 0.0428(19) 0.064(2) 0.095(3) 0.025(2) 0.0458(19) 0.0166(18)
C45 0.0285(19) 0.069(3) 0.110(3) 0.027(2) 0.030(2) 0.0072(19)
C46 0.0313(18) 0.042(2) 0.088(3) 0.010(2) 0.0163(18) 0.0004(16)
C47 0.0289(16) 0.0351(18) 0.062(2) 0.0082(16) 0.0188(15) 0.0028(14)
C42' 0.038(4) 0.044(4) 0.055(4) 0.010(3) 0.023(3) 0.006(3)
C43' 0.044(4) 0.051(4) 0.059(4) 0.003(3) 0.028(3) 0.005(3)
C44' 0.051(4) 0.062(4) 0.076(4) 0.004(4) 0.033(4) 0.007(4)
C45' 0.044(4) 0.064(4) 0.088(4) 0.017(4) 0.026(3) 0.003(4)
C46' 0.045(4) 0.066(4) 0.080(4) 0.012(4) 0.021(3) 0.000(4)
C47' 0.041(3) 0.060(4) 0.068(4) 0.010(4) 0.023(3) 0.000(4)

loop_
_atom_type_symbol
_atom_type_description
_atom_type_scat_dispersion_real
_atom_type_scat_dispersion_imag
_atom_type_scat_source
C C 0.0033 0.0016 'International Tables Vol C Tables 4.2.6.8 and 6.1.1.4'
H H 0.0000 0.0000 'International Tables Vol C Tables 4.2.6.8 and 6.1.1.4'
Ho Ho -0.2175 4.6783 'International Tables Vol C Tables 4.2.6.8 and 6.1.1.4'
N N 0.0061 0.0033 'International Tables Vol C Tables 4.2.6.8 and 6.1.1.4'
O O 0.0106 0.0060 'International Tables Vol C Tables 4.2.6.8 and 6.1.1.4'

loop_
_geom_angle_atom_site_label_1
_geom_angle_atom_site_label_2
_geom_angle_atom_site_label_3
_geom_angle
_geom_angle_site_symmetry_1
_geom_angle_site_symmetry_3
O4 Ho1 O6 79.40(6) . .
O4 Ho1 O5 146.85(6) . .
O6 Ho1 O5 71.67(6) . .
O4 Ho1 O1 88.78(6) . 7
O6 Ho1 O1 81.29(6) . 7
O5 Ho1 O1 102.20(6) . 7
O4 Ho1 O3 71.48(6) . .
O6 Ho1 O3 150.70(6) . .
O5 Ho1 O3 137.04(6) . .
O1 Ho1 O3 94.63(6) 7 .
O4 Ho1 O1 138.74(6) . .
O6 Ho1 O1 129.63(6) . .
O5 Ho1 O1 74.07(6) . .
O1 Ho1 O1 71.15(6) 7 .
O3 Ho1 O1 74.60(6) . .
O4 Ho1 N1 120.55(7) . .
O6 Ho1 N1 128.45(7) . .
O5 Ho1 N1 69.53(7) . .
O1 Ho1 N1 139.15(6) 7 .
O3 Ho1 N1 71.92(7) . .
O1 Ho1 N1 68.12(6) . .
O4 Ho1 N2 73.12(6) . .
O6 Ho1 N2 81.53(7) . .
O5 Ho1 N2 86.69(6) . .
O1 Ho1 N2 157.02(6) 7 .
O3 Ho1 N2 92.91(6) . .
O1 Ho1 N2 131.83(6) . .
N1 Ho1 N2 63.79(7) . .
O4 Ho1 Ho1 117.01(5) . 7
O6 Ho1 Ho1 107.72(5) . 7
O5 Ho1 Ho1 87.59(5) . 7
O1 Ho1 Ho1 36.02(4) 7 7
O3 Ho1 Ho1 83.34(4) . 7
O1 Ho1 Ho1 35.13(4) . 7
N1 Ho1 Ho1 103.20(5) . 7
N2 Ho1 Ho1 166.95(5) . 7
C2 O1 Ho1 132.29(16) . 7
C2 O1 Ho1 118.84(15) . .
Ho1 O1 Ho1 108.85(6) 7 .
C14 O2 C17 116.7(3) . .
C24 O3 Ho1 137.61(16) . .
C26 O4 Ho1 139.21(16) . .
C39 O5 Ho1 136.95(16) . .
C41 O6 Ho1 138.34(16) . .
C9 N1 C1 120.0(2) . .
C9 N1 Ho1 123.25(17) . .
C1 N1 Ho1 116.48(16) . .
C10 N2 C11 118.4(2) . .
C10 N2 Ho1 116.25(18) . .
C11 N2 Ho1 124.41(15) . .
N1 C1 C6 121.5(3) . .
N1 C1 C2 117.1(2) . .
C6 C1 C2 121.3(2) . .
O1 C2 C3 124.2(2) . .
O1 C2 C1 119.1(2) . .
C3 C2 C1 116.7(2) . .
C2 C3 C4 121.5(3) . .
C2 C3 H3 119.2 . .
C4 C3 H3 119.2 . .
C5 C4 C3 122.1(3) . .
C5 C4 H4 119.0 . .
C3 C4 H4 119.0 . .
C4 C5 C6 119.1(3) . .
C4 C5 H5 120.4 . .
C6 C5 H5 120.4 . .
C5 C6 C7 124.1(3) . .
C5 C6 C1 119.2(3) . .
C7 C6 C1 116.7(3) . .
C8 C7 C6 120.9(3) . .
C8 C7 H7 119.6 . .
C6 C7 H7 119.6 . .
C7 C8 C9 118.6(3) . .
C7 C8 H8 120.7 . .
C9 C8 H8 120.7 . .
N1 C9 C8 122.3(3) . .
N1 C9 C10 115.9(2) . .
C8 C9 C10 121.7(3) . .
N2 C10 C9 120.1(2) . .
N2 C10 H10 120.0 . .
C9 C10 H10 120.0 . .
C16 C11 C12 119.2(2) . .
C16 C11 N2 119.4(2) . .
C12 C11 N2 121.3(2) . .
C11 C12 C13 120.8(3) . .
C11 C12 H12 119.6 . .
C13 C12 H12 119.6 . .
C14 C13 C12 119.3(3) . .
C14 C13 H13 120.4 . .
C12 C13 H13 120.4 . .
C13 C14 O2 124.2(3) . .
C13 C14 C15 119.9(3) . .
O2 C14 C15 115.8(3) . .
C16 C15 C14 120.5(3) . .
C16 C15 H15 119.7 . .
C14 C15 H15 119.7 . .
C15 C16 C11 120.2(3) . .
C15 C16 H16 119.9 . .
C11 C16 H16 119.9 . .
O2 C17 H17A 109.5 . .
O2 C17 H17B 109.5 . .
H17A C17 H17B 109.5 . .
O2 C17 H17C 109.5 . .
H17A C17 H17C 109.5 . .
H17B C17 H17C 109.5 . .
C23 C18 C19 120.9(3) . .
C23 C18 H18 119.6 . .
C19 C18 H18 119.6 . .
C20 C19 C18 119.9(3) . .
C20 C19 H19 120.1 . .
C18 C19 H19 120.1 . .
C21 C20 C19 119.9(3) . .
C21 C20 H20 120.1 . .
C19 C20 H20 120.1 . .
C20 C21 C22 120.4(3) . .
C20 C21 H21 119.8 . .
C22 C21 H21 119.8 . .
C21 C22 C23 120.3(3) . .
C21 C22 H22 119.8 . .
C23 C22 H22 119.8 . .
C18 C23 C22 118.6(3) . .
C18 C23 C24 118.7(2) . .
C22 C23 C24 122.7(2) . .
O3 C24 C25 123.3(2) . .
O3 C24 C23 116.0(2) . .
C25 C24 C23 120.6(2) . .
C26 C25 C24 123.3(2) . .
C26 C25 H25 118.4 . .
C24 C25 H25 118.4 . .
O4 C26 C25 124.3(2) . .
O4 C26 C27 115.1(2) . .
C25 C26 C27 120.5(2) . .
C32 C27 C28 118.6(3) . .
C32 C27 C26 118.2(2) . .
C28 C27 C26 123.2(3) . .
C29 C28 C27 120.2(3) . .
C29 C28 H28 119.9 . .
C27 C28 H28 119.9 . .
C30 C29 C28 121.0(3) . .
C30 C29 H29 119.5 . .
C28 C29 H29 119.5 . .
C29 C30 C31 119.2(3) . .
C29 C30 H30 120.4 . .
C31 C30 H30 120.4 . .
C30 C31 C32 120.5(4) . .
C30 C31 H31 119.8 . .
C32 C31 H31 119.8 . .
C27 C32 C31 120.4(3) . .
C27 C32 H32 119.8 . .
C31 C32 H32 119.8 . .
C38 C33 C34 120.3(3) . .
C38 C33 H33 119.9 . .
C34 C33 H33 119.9 . .
C35 C34 C33 120.4(3) . .
C35 C34 H34 119.8 . .
C33 C34 H34 119.8 . .
C36 C35 C34 119.8(3) . .
C36 C35 H35 120.1 . .
C34 C35 H35 120.1 . .
C35 C36 C37 120.5(3) . .
C35 C36 H36 119.7 . .
C37 C36 H36 119.7 . .
C36 C37 C38 120.1(3) . .
C36 C37 H37 119.9 . .
C38 C37 H37 119.9 . .
C33 C38 C37 118.7(3) . .
C33 C38 C39 118.4(3) . .
C37 C38 C39 122.5(3) . .
O5 C39 C40 123.0(2) . .
O5 C39 C38 115.5(2) . .
C40 C39 C38 121.5(2) . .
C41 C40 C39 123.5(2) . .
C41 C40 H40 118.3 . .
C39 C40 H40 118.3 . .
O6 C41 C40 123.8(2) . .
O6 C41 C42 114.6(3) . .
C40 C41 C42 121.5(3) . .
O6 C41 C42' 115.8(4) . .
C40 C41 C42' 119.3(4) . .
C42 C41 C42' 14.2(4) . .
C43 C42 C47 119.1(3) . .
C43 C42 C41 123.0(4) . .
C47 C42 C41 117.9(4) . .
C44 C43 C42 119.6(4) . .
C44 C43 H43 120.2 . .
C42 C43 H43 120.2 . .
C45 C44 C43 121.2(5) . .
C45 C44 H44 119.4 . .
C43 C44 H44 119.4 . .
C44 C45 C46 122.0(4) . .
C44 C45 H45 119.0 . .
C46 C45 H45 119.0 . .
C47 C46 C45 116.7(5) . .
C47 C46 H46 121.6 . .
C45 C46 H46 121.6 . .
C46 C47 C42 121.4(4) . .
C46 C47 H47 119.3 . .
C42 C47 H47 119.3 . .
C43' C42' C47' 120.0 . .
C43' C42' C41 125.6(6) . .
C47' C42' C41 114.2(6) . .
C42' C43' C44' 120.0 . .
C42' C43' H43' 120.0 . .
C44' C43' H43' 120.0 . .
C43' C44' C45' 120.0 . .
C43' C44' C44' 102.3(10) . 5
C45' C44' C44' 114.6(10) . 5
C43' C44' H44' 106.3 . .
C45' C44' H44' 106.3 . .
C44' C44' H44' 106.3 5 .
C46' C45' C44' 120.0 . .
C46' C45' H45' 120.0 . .
C44' C45' H45' 120.0 . .
C45' C46' C47' 120.0 . .
C45' C46' H46' 120.0 . .
C47' C46' H46' 120.0 . .
C46' C47' C42' 120.0 . .
C46' C47' H47' 120.0 . .
C42' C47' H47' 120.0 . .

loop_
_geom_bond_atom_site_label_1
_geom_bond_atom_site_label_2
_geom_bond_distance
_geom_bond_site_symmetry_2
Ho1 O4 2.2654(16) .
Ho1 O6 2.2950(17) .
Ho1 O5 2.3147(17) .
Ho1 O1 2.3221(17) 7
Ho1 O3 2.3510(17) .
Ho1 O1 2.3733(17) .
Ho1 N1 2.453(2) .
Ho1 N2 2.639(2) .
Ho1 Ho1 3.8191(3) 7
O1 C2 1.336(3) .
O1 Ho1 2.3221(17) 7
O2 C14 1.381(3) .
O2 C17 1.428(5) .
O3 C24 1.265(3) .
O4 C26 1.273(3) .
O5 C39 1.263(3) .
O6 C41 1.273(3) .
N1 C9 1.334(3) .
N1 C1 1.351(3) .
N2 C10 1.275(3) .
N2 C11 1.439(3) .
C1 C6 1.431(4) .
C1 C2 1.438(4) .
C2 C3 1.381(4) .
C3 C4 1.407(4) .
C3 H3 0.9500 .
C4 C5 1.376(5) .
C4 H4 0.9500 .
C5 C6 1.396(4) .
C5 H5 0.9500 .
C6 C7 1.417(4) .
C7 C8 1.363(4) .
C7 H7 0.9500 .
C8 C9 1.411(4) .
C8 H8 0.9500 .
C9 C10 1.466(4) .
C10 H10 0.9500 .
C11 C16 1.386(4) .
C11 C12 1.386(4) .
C12 C13 1.395(4) .
C12 H12 0.9500 .
C13 C14 1.378(4) .
C13 H13 0.9500 .
C14 C15 1.391(4) .
C15 C16 1.375(4) .
C15 H15 0.9500 .
C16 H16 0.9500 .
C17 H17A 0.9800 .
C17 H17B 0.9800 .
C17 H17C 0.9800 .
C18 C23 1.376(4) .
C18 C19 1.388(4) .
C18 H18 0.9500 .
C19 C20 1.383(5) .
C19 H19 0.9500 .
C20 C21 1.367(5) .
C20 H20 0.9500 .
C21 C22 1.387(4) .
C21 H21 0.9500 .
C22 C23 1.396(4) .
C22 H22 0.9500 .
C23 C24 1.505(4) .
C24 C25 1.400(3) .
C25 C26 1.390(4) .
C25 H25 0.9500 .
C26 C27 1.493(3) .
C27 C32 1.377(4) .
C27 C28 1.392(4) .
C28 C29 1.388(4) .
C28 H28 0.9500 .
C29 C30 1.356(5) .
C29 H29 0.9500 .
C30 C31 1.385(5) .
C30 H30 0.9500 .
C31 C32 1.387(4) .
C31 H31 0.9500 .
C32 H32 0.9500 .
C33 C38 1.380(4) .
C33 C34 1.393(4) .
C33 H33 0.9500 .
C34 C35 1.372(5) .
C34 H34 0.9500 .
C35 C36 1.363(5) .
C35 H35 0.9500 .
C36 C37 1.392(4) .
C36 H36 0.9500 .
C37 C38 1.393(4) .
C37 H37 0.9500 .
C38 C39 1.507(4) .
C39 C40 1.401(4) .
C40 C41 1.390(4) .
C40 H40 0.9500 .
C41 C42 1.505(4) .
C41 C42' 1.529(6) .
C42 C43 1.399(6) .
C42 C47 1.403(6) .
C43 C44 1.383(6) .
C43 H43 0.9500 .
C44 C45 1.332(8) .
C44 H44 0.9500 .
C45 C46 1.432(8) .
C45 H45 0.9500 .
C46 C47 1.390(5) .
C46 H46 0.9500 .
C47 H47 0.9500 .
C42' C43' 1.3900 .
C42' C47' 1.3900 .
C43' C44' 1.3900 .
C43' H43' 0.9500 .
C44' C45' 1.3900 .
C44' C44' 1.877(18) 5
C44' H44' 1.0000 .
C45' C46' 1.3900 .
C45' H45' 0.9500 .
C46' C47' 1.3900 .
C46' H46' 0.9500 .
C47' H47' 0.9500 .

loop_
_geom_torsion_atom_site_label_1
_geom_torsion_atom_site_label_2
_geom_torsion_atom_site_label_3
_geom_torsion_atom_site_label_4
_geom_torsion
_geom_torsion_site_symmetry_1
_geom_torsion_site_symmetry_4
O4 Ho1 O1 C2 -116.60(18) . .
O6 Ho1 O1 C2 117.82(18) . .
O5 Ho1 O1 C2 69.20(18) . .
O1 Ho1 O1 C2 178.4(2) 7 .
O3 Ho1 O1 C2 -81.04(18) . .
N1 Ho1 O1 C2 -4.70(17) . .
N2 Ho1 O1 C2 -1.2(2) . .
Ho1 Ho1 O1 C2 178.4(2) 7 .
O4 Ho1 O1 Ho1 64.96(11) . 7
O6 Ho1 O1 Ho1 -60.63(10) . 7
O5 Ho1 O1 Ho1 -109.24(8) . 7
O1 Ho1 O1 Ho1 0.0 7 7
O3 Ho1 O1 Ho1 100.52(8) . 7
N1 Ho1 O1 Ho1 176.86(9) . 7
N2 Ho1 O1 Ho1 -179.61(7) . 7
O4 Ho1 O3 C24 5.9(2) . .
O6 Ho1 O3 C24 -0.8(3) . .
O5 Ho1 O3 C24 165.3(2) . .
O1 Ho1 O3 C24 -81.3(2) 7 .
O1 Ho1 O3 C24 -150.2(2) . .
N1 Ho1 O3 C24 138.2(2) . .
N2 Ho1 O3 C24 77.0(2) . .
Ho1 Ho1 O3 C24 -115.5(2) 7 .
O6 Ho1 O4 C26 166.0(2) . .
O5 Ho1 O4 C26 -164.7(2) . .
O1 Ho1 O4 C26 84.6(2) 7 .
O3 Ho1 O4 C26 -10.7(2) . .
O1 Ho1 O4 C26 25.6(3) . .
N1 Ho1 O4 C26 -65.4(2) . .
N2 Ho1 O4 C26 -109.8(2) . .
Ho1 Ho1 O4 C26 61.4(2) 7 .
O4 Ho1 O5 C39 -48.9(3) . .
O6 Ho1 O5 C39 -18.4(2) . .
O1 Ho1 O5 C39 58.0(2) 7 .
O3 Ho1 O5 C39 168.7(2) . .
O1 Ho1 O5 C39 124.1(2) . .
N1 Ho1 O5 C39 -163.8(3) . .
N2 Ho1 O5 C39 -100.6(2) . .
Ho1 Ho1 O5 C39 91.2(2) 7 .
O4 Ho1 O6 C41 170.4(3) . .
O5 Ho1 O6 C41 6.8(2) . .
O1 Ho1 O6 C41 -99.2(3) 7 .
O3 Ho1 O6 C41 176.9(2) . .
O1 Ho1 O6 C41 -42.6(3) . .
N1 Ho1 O6 C41 49.6(3) . .
N2 Ho1 O6 C41 96.1(3) . .
Ho1 Ho1 O6 C41 -74.4(3) 7 .
O4 Ho1 N1 C9 -46.6(2) . .
O6 Ho1 N1 C9 54.7(2) . .
O5 Ho1 N1 C9 98.3(2) . .
O1 Ho1 N1 C9 -176.73(18) 7 .
O3 Ho1 N1 C9 -101.1(2) . .
O1 Ho1 N1 C9 178.7(2) . .
N2 Ho1 N1 C9 1.7(2) . .
Ho1 Ho1 N1 C9 -179.4(2) 7 .
O4 Ho1 N1 C1 139.85(18) . .
O6 Ho1 N1 C1 -118.84(19) . .
O5 Ho1 N1 C1 -75.32(19) . .
O1 Ho1 N1 C1 9.7(2) 7 .
O3 Ho1 N1 C1 85.4(2) . .
O1 Ho1 N1 C1 5.14(18) . .
N2 Ho1 N1 C1 -171.9(2) . .
Ho1 Ho1 N1 C1 7.0(2) 7 .
O4 Ho1 N2 C10 131.8(2) . .
O6 Ho1 N2 C10 -146.77(19) . .
O5 Ho1 N2 C10 -74.82(19) . .
O1 Ho1 N2 C10 171.24(18) 7 .
O3 Ho1 N2 C10 62.16(19) . .
O1 Ho1 N2 C10 -9.7(2) . .
N1 Ho1 N2 C10 -6.05(18) . .
Ho1 Ho1 N2 C10 -10.7(4) 7 .
O4 Ho1 N2 C11 -37.21(18) . .
O6 Ho1 N2 C11 44.21(19) . .
O5 Ho1 N2 C11 116.16(19) . .
O1 Ho1 N2 C11 2.2(3) 7 .
O3 Ho1 N2 C11 -106.86(19) . .
O1 Ho1 N2 C11 -178.71(17) . .
N1 Ho1 N2 C11 -175.1(2) . .
Ho1 Ho1 N2 C11 -179.70(15) 7 .
C9 N1 C1 C6 -0.5(4) . .
Ho1 N1 C1 C6 173.3(2) . .
C9 N1 C1 C2 -179.0(3) . .
Ho1 N1 C1 C2 -5.2(3) . .
Ho1 O1 C2 C3 3.6(4) 7 .
Ho1 O1 C2 C3 -174.4(2) . .
Ho1 O1 C2 C1 -177.99(18) 7 .
Ho1 O1 C2 C1 4.0(3) . .
N1 C1 C2 O1 1.0(4) . .
C6 C1 C2 O1 -177.6(3) . .
N1 C1 C2 C3 179.5(3) . .
C6 C1 C2 C3 1.0(4) . .
O1 C2 C3 C4 178.3(3) . .
C1 C2 C3 C4 -0.1(5) . .
C2 C3 C4 C5 -0.7(6) . .
C3 C4 C5 C6 0.7(6) . .
C4 C5 C6 C7 179.8(4) . .
C4 C5 C6 C1 0.1(6) . .
N1 C1 C6 C5 -179.4(3) . .
C2 C1 C6 C5 -1.0(5) . .
N1 C1 C6 C7 0.8(5) . .
C2 C1 C6 C7 179.3(3) . .
C5 C6 C7 C8 -179.4(4) . .
C1 C6 C7 C8 0.3(5) . .
C6 C7 C8 C9 -1.7(5) . .
C1 N1 C9 C8 -1.0(4) . .
Ho1 N1 C9 C8 -174.4(2) . .
C1 N1 C9 C10 175.6(2) . .
Ho1 N1 C9 C10 2.3(3) . .
C7 C8 C9 N1 2.1(5) . .
C7 C8 C9 C10 -174.3(3) . .
C11 N2 C10 C9 179.6(2) . .
Ho1 N2 C10 C9 9.9(3) . .
N1 C9 C10 N2 -8.4(4) . .
C8 C9 C10 N2 168.2(3) . .
C10 N2 C11 C16 128.5(3) . .
Ho1 N2 C11 C16 -62.7(3) . .
C10 N2 C11 C12 -53.8(3) . .
Ho1 N2 C11 C12 115.0(2) . .
C16 C11 C12 C13 2.0(4) . .
N2 C11 C12 C13 -175.7(2) . .
C11 C12 C13 C14 -0.9(4) . .
C12 C13 C14 O2 178.6(3) . .
C12 C13 C14 C15 -1.2(4) . .
C17 O2 C14 C13 -10.2(4) . .
C17 O2 C14 C15 169.7(3) . .
C13 C14 C15 C16 2.3(4) . .
O2 C14 C15 C16 -177.6(3) . .
C14 C15 C16 C11 -1.1(4) . .
C12 C11 C16 C15 -1.0(4) . .
N2 C11 C16 C15 176.8(2) . .
C23 C18 C19 C20 0.5(5) . .
C18 C19 C20 C21 -1.0(6) . .
C19 C20 C21 C22 0.0(6) . .
C20 C21 C22 C23 1.5(5) . .
C19 C18 C23 C22 1.0(5) . .
C19 C18 C23 C24 -179.7(3) . .
C21 C22 C23 C18 -2.0(4) . .
C21 C22 C23 C24 178.7(3) . .
Ho1 O3 C24 C25 -1.9(4) . .
Ho1 O3 C24 C23 178.89(16) . .
C18 C23 C24 O3 -13.7(4) . .
C22 C23 C24 O3 165.6(2) . .
C18 C23 C24 C25 167.1(3) . .
C22 C23 C24 C25 -13.6(4) . .
O3 C24 C25 C26 -2.6(4) . .
C23 C24 C25 C26 176.5(2) . .
Ho1 O4 C26 C25 11.1(4) . .
Ho1 O4 C26 C27 -171.19(16) . .
C24 C25 C26 O4 -1.3(4) . .
C24 C25 C26 C27 -179.0(2) . .
O4 C26 C27 C32 -24.3(3) . .
C25 C26 C27 C32 153.5(3) . .
O4 C26 C27 C28 157.9(2) . .
C25 C26 C27 C28 -24.2(4) . .
C32 C27 C28 C29 1.9(4) . .
C26 C27 C28 C29 179.6(3) . .
C27 C28 C29 C30 -2.7(5) . .
C28 C29 C30 C31 0.9(5) . .
C29 C30 C31 C32 1.7(6) . .
C28 C27 C32 C31 0.7(4) . .
C26 C27 C32 C31 -177.1(3) . .
C30 C31 C32 C27 -2.5(5) . .
C38 C33 C34 C35 -2.3(5) . .
C33 C34 C35 C36 1.4(5) . .
C34 C35 C36 C37 0.8(5) . .
C35 C36 C37 C38 -2.1(5) . .
C34 C33 C38 C37 1.0(4) . .
C34 C33 C38 C39 174.2(3) . .
C36 C37 C38 C33 1.1(4) . .
C36 C37 C38 C39 -171.8(3) . .
Ho1 O5 C39 C40 23.8(4) . .
Ho1 O5 C39 C38 -154.66(17) . .
C33 C38 C39 O5 -10.7(4) . .
C37 C38 C39 O5 162.2(3) . .
C33 C38 C39 C40 170.9(3) . .
C37 C38 C39 C40 -16.2(4) . .
O5 C39 C40 C41 -10.2(4) . .
C38 C39 C40 C41 168.1(3) . .
Ho1 O6 C41 C40 -1.4(4) . .
Ho1 O6 C41 C42 175.0(2) . .
Ho1 O6 C41 C42' -169.4(4) . .
C39 C40 C41 O6 -0.1(5) . .
C39 C40 C41 C42 -176.4(3) . .
C39 C40 C41 C42' 167.4(5) . .
O6 C41 C42 C43 -169.7(3) . .
C40 C41 C42 C43 6.8(5) . .
C42' C41 C42 C43 92(2) . .
O6 C41 C42 C47 13.2(5) . .
C40 C41 C42 C47 -170.3(3) . .
C42' C41 C42 C47 -85(2) . .
C47 C42 C43 C44 -1.1(6) . .
C41 C42 C43 C44 -178.2(4) . .
C42 C43 C44 C45 0.9(7) . .
C43 C44 C45 C46 0.5(8) . .
C44 C45 C46 C47 -1.5(8) . .
C45 C46 C47 C42 1.3(6) . .
C43 C42 C47 C46 0.0(6) . .
C41 C42 C47 C46 177.2(4) . .
O6 C41 C42' C43' 131.7(6) . .
C40 C41 C42' C43' -36.8(8) . .
C42 C41 C42' C43' -140(2) . .
O6 C41 C42' C47' -53.3(6) . .
C40 C41 C42' C47' 138.2(5) . .
C42 C41 C42' C47' 35.3(18) . .
C47' C42' C43' C44' 0.0 . .
C41 C42' C43' C44' 174.7(9) . .
C42' C43' C44' C45' 0.0 . .
C42' C43' C44' C44' 128.2(11) . 5
C43' C44' C45' C46' 0.0 . .
C44' C44' C45' C46' -122.3(11) 5 .
C44' C45' C46' C47' 0.0 . .
C45' C46' C47' C42' 0.0 . .
C43' C42' C47' C46' 0.0 . .
C41 C42' C47' C46' -175.3(8) . .
